data_1512202
loop_
_publ_author_name
'Pretali, Luca'
'Dondi, Daniele'
'D'Angelantonio, Mila'
'Manet, Ilse'
'Fasani, Elisa'
'Monti, Sandra'
'Bovio, Bruna'
'Albini, Angelo'

_publ_contact_author
;
  Angelo Albini
  Dipartimento di Chimica
  University of Pavia
  via Taramelli 12, I-27100 Pavia, ITALY
;
_publ_section_title
;
 A Fluorine 1,2-Migration via Aryl Cation/Radical/Radical Anion/Radical
 Sequence.
;
_journal_issue 15
_journal_name_full 'Organic letters'
_journal_page_first 3926
_journal_page_last 3929
_journal_paper_doi 10.1021/ol401670p
_journal_volume 15
_journal_year 2013
_chemical_formula_moiety 'C13 H11 F I N O3 '
_chemical_formula_sum 'C13 H11 F I N O3'
_chemical_formula_weight 375.13
_chemical_name_systematic
;
Methyl-7-fluoro-1,4-dihydro-1-(2-iodoethyl)-4-oxoquinoline-3-carboxylate 
;
_space_group_IT_number 14
_symmetry_cell_setting monoclinic
_symmetry_space_group_name_Hall '-P 2yn'
_symmetry_space_group_name_H-M 'P 1 21/n 1'
_atom_sites_solution_hydrogens difmap
_atom_sites_solution_primary direct
_atom_sites_solution_secondary difmap
_cell_angle_alpha 90.0
_cell_angle_beta 96.68(1)
_cell_angle_gamma 90.0
_cell_formula_units_Z 4
_cell_length_a 8.665(1)
_cell_length_b 6.883(4)
_cell_length_c 21.851(3)
_cell_measurement_reflns_used 25
_cell_measurement_temperature 293(2)
_cell_volume 1294.4(8)
_computing_cell_refinement 'CAD4 (Enraf Nonius, 1992)'
_computing_data_collection 'CAD4 (Enraf Nonius, 1992)'
_computing_data_reduction 'CAD4 (Enraf Nonius, 1992)'
_computing_molecular_graphics 'Ortep, (Johnson, 1965)'
_computing_publication_material Geom
_computing_structure_refinement 'Shelxl-93 (Sheldrick, 2008)'
_computing_structure_solution 'Shelxl-93 (Sheldrick, 2008)'
_diffrn_ambient_temperature 293(2)
_diffrn_measured_fraction_theta_full 0.997
_diffrn_measured_fraction_theta_max 0.997
_diffrn_measurement_device 'Enraf Nonius CAD4'
_diffrn_measurement_method 'omega scans'
_diffrn_radiation_monochromator Graphite
_diffrn_radiation_source 'fine-focus sealed tube'
_diffrn_radiation_type MoK\a
_diffrn_radiation_wavelength 0.710738
_diffrn_reflns_limit_h_max 10
_diffrn_reflns_limit_h_min -10
_diffrn_reflns_limit_k_max 8
_diffrn_reflns_limit_k_min 0
_diffrn_reflns_limit_l_max 25
_diffrn_reflns_limit_l_min 0
_diffrn_reflns_theta_full 24.97
_diffrn_reflns_theta_max 25
_diffrn_reflns_theta_min 2.00
_diffrn_standards_decay_% 0
_diffrn_standards_interval_time 240
_diffrn_standards_number 3
_exptl_absorpt_coefficient_mu 2.4900
_exptl_absorpt_correction_T_max 0.8812
_exptl_absorpt_correction_T_min 0.6102
_exptl_absorpt_correction_type psi-scan
_exptl_absorpt_process_details
;
North A.C.T., Phillips D.C. & Mathews F.S. (1968) Acta. Cryst. A24, 351
;
_exptl_crystal_colour Colorless
_exptl_crystal_density_diffrn 1.925
_exptl_crystal_density_method 'not measured'
_exptl_crystal_description Needles
_exptl_crystal_F_000 728
_exptl_crystal_size_max 0.80
_exptl_crystal_size_mid 0.20
_exptl_crystal_size_min 0.05
_refine_diff_density_max 1.184
_refine_diff_density_min -1.484
_refine_diff_density_rms 0.183
_refine_ls_extinction_method None
_refine_ls_goodness_of_fit_ref 1.151
_refine_ls_hydrogen_treatment mixed
_refine_ls_matrix_type full
_refine_ls_number_parameters 216
_refine_ls_number_reflns 1900
_refine_ls_number_restraints 0
_refine_ls_structure_factor_coef Fsqd
_refine_ls_weighting_scheme calc
_reflns_number_gt 1900
_reflns_number_observed 2258
_reflns_number_total 2278
_reflns_threshold_expression >2sigma(I)
_cod_data_source_file ol401670p_si_002.cif
_cod_data_source_block Compound_7a
_cod_depositor_comments
;
The following automatic conversions were performed:

'_atom_sites_solution_hydrogens' value 'Difmap' changed to 'difmap'
according to /home/saulius/struct/CIF-dictionaries/cif_core.dic
dictionary named 'cif_core.dic' version 2.4.2 from
2011-04-26.

'_atom_sites_solution_secondary' value 'Difmap' changed
to 'difmap' according to
/home/saulius/struct/CIF-dictionaries/cif_core.dic dictionary named
'cif_core.dic' version 2.4.2 from
2011-04-26.

'_refine_ls_matrix_type' value 'Full' changed to 'full'
according to /home/saulius/struct/CIF-dictionaries/cif_core.dic
dictionary named 'cif_core.dic' version 2.4.2 from 2011-04-26.

Automatic conversion script
Id: cif_fix_values 1891 2012-01-12 08:04:46Z andrius 
;
_cod_original_sg_symbol_H-M 'P 21/n'
_cod_database_code 1512202
_refine_ls_r1_factor_all_obs 0.0495
_refine_ls_r1_factor_gt 0.0390
_refine_ls_wr2_factor_all_refl 0.1075

loop_
_symmetry_equiv_pos_as_xyz
'x, y, z'
'1/2-x, 1/2+y, 1/2-z'
'-x, -y, -z'
'1/2+x, 1/2-y, 1/2+z'

loop_
_atom_site_aniso_label
_atom_site_aniso_U_11
_atom_site_aniso_U_22
_atom_site_aniso_U_33
_atom_site_aniso_U_23
_atom_site_aniso_U_13
_atom_site_aniso_U_12
I14 0.0480(3) 0.0616(3) 0.0257(3) 0.0039(2) -0.0055(2) -0.0037(2)
N1 0.0273(24) 0.0306(28) 0.0224(23) 0.0013(20) -0.0023(19) 0.0008(21)
C2 0.0204(29) 0.0315(37) 0.0289(31) 0.0017(24) -0.0029(24) -0.0023(26)
C3 0.0238(27) 0.0269(30) 0.0267(28) 0.0032(35) 0.0003(22) 0.0044(25)
C4 0.0286(29) 0.0301(34) 0.0238(29) 0.0024(22) -0.0017(23) 0.0033(23)
O4 0.0389(25) 0.0686(35) 0.0247(23) -0.0026(21) -0.0026(19) -0.0060(23)
C4a 0.0266(28) 0.0240(31) 0.0266(29) -0.0016(22) -0.0008(21) 0.0028(22)
C5 0.0276(30) 0.0362(35) 0.0330(35) -0.0054(30) -0.0012(26) -0.0002(28)
C6 0.0267(35) 0.0345(41) 0.0369(45) 0.0009(30) 0.0095(31) 0.0025(30)
C7 0.0334(32) 0.0451(38) 0.0396(36) 0.0037(32) 0.0141(27) 0.0049(31)
F7 0.0480(24) 0.0905(39) 0.0502(25) 0.0078(23) 0.0254(20) -0.0011(23)
C8 0.0409(36) 0.0404(40) 0.0313(34) 0.0029(26) 0.0080(27) 0.0042(28)
C8a 0.0240(27) 0.0267(31) 0.0253(29) 0.0019(23) 0.0027(229 0.0040(28)
C9 0.0358(33) 0.0350(37) 0.0234(28) 0.0031(25) 0.0003(24) 0.0059(26)
O10 0.0318(26) 0.0892(52) 0.0348(25) -0.0004(30) 0.0033(20) -0.0081(29)
O11 0.0360(21) 0.0810(38) 0.0270(23) -0.0072(24) 0.0067(19) -0.0102(25)
C12 0.0518(51) 0.1011(87) 0.0350(41) 0.0004(48) 0.0176(36) 0.0052(59)
C13 0.0391(35) 0.0373(38) 0.0176(27) -0.0044(25) 0.0007(25) -0.0034(39)
C14 0.0446(37) 0.0459(40) 0.0211(20) 0.0039(26) -0.0082(26) 0.0029(39)

loop_
_atom_site_label
_atom_site_type_symbol
_atom_site_fract_x
_atom_site_fract_y
_atom_site_fract_z
_atom_site_U_iso_or_equiv
_atom_site_thermal_displace_type
_atom_site_occupancy
_atom_site_refinement_flags
I14 I 0.90257(5) 0.20365(8) 0.74950(2) 0.0459(3) Uani 1 d
N1 N 0.67916(50) 0.31479(68) 0.56297(19) 0.0272(14) Uani 1 d
C2 C 0.75609(68) 0.33020(84) 0.51388(25) 0.0274(19) Uani 1 d
C3 C 0.69615(59) 0.30216(83) 0.45399(24) 0.0260(16) Uani 1 d
C4 C 0.53119(64) 0.25637(80) 0.43952(25) 0.0279(18) Uani 1 d
O4 O 0.46438(50) 0.23347(73) 0.38820(19) 0.0446(16) Uani 1 d
C4a C 0.44804(62) 0.23950(78) 0.49418(25) 0.0261(17) Uani 1 d
C5 C 0.28849(67) 0.19707(97) 0.48593(30) 0.0326(21) Uani 1 d
C6 C 0.20687(82) 0.17670(99) 0.53497(34) 0.0322(23) Uani 1 d
C7 C 0.28170(70) 0.20261(95) 0.59281(29) 0.0386(22) Uani 1 d
F7 F 0.19994(46) 0.18442(72) 0.64185(19) 0.0614(17) Uani 1 d
C8 C 0.43562(73) 0.24687(93) 0.60537(29) 0.0373(23) Uani 1 d
C8a C 0.52022(61) 0.26537(79) 0.55419(25) 0.0258(17) Uani 1 d
C9 C 0.80805(67) 0.32238(86) 0.40858(25) 0.0317(21) Uani 1 d
O10 O 0.94353(50) 0.36280(97) 0.42214(20) 0.0520(21) Uani 1 d
O11 O 0.74789(49) 0.29218(79) 0.35103(19) 0.0477(17) Uani 1 d
C12 C 0.85954(104) 0.30266(116) 0.30546(40) 0.0618(37) Uani 1 d
C13 C 0.76200(77) 0.34523(91) 0.62482(26) 0.0315(20) Uani 1 d
C14 C 0.80906(77) 0.15290(98) 0.65527(26) 0.0381(21) Uani 1 d
H2 H 0.860(6) 0.360(8) 0.521(2) 0.016(14) Uiso 1 d
H5 H 0.238(7) 0.184(9) 0.446(3) 0.025(21) Uiso 1 d
H6 H 0.102(7) 0.145(9) 0.529(3) 0.016(10) Uiso 1 d
H8 H 0.482(5) 0.264(6) 0.645(2) 0.011(11) Uiso 1 d
H12a H 0.796(10) 0.280(12) 0.265(6) 0.085(42) Uiso 1 d
H12b H 0.9334(9) 0.210(10) 0.313(4) 0.048(28) Uiso 1 d
H12c H 0.897(10) 0.432(12) 0.305(5) 0.092(39) Uiso 1 d
H13a H 0.693(8) 0.415(9) 0.648(3) 0.040(20) Uiso 1 d
H13b H 0.855(9) 0.406(10) 0.618(4) 0.059(24) Uiso 1 d
H14a H 0.886(8) 0.090(9) 0.636(3) 0.032(17) Uiso 1 d
H14b H 0.718(8) 0.069(9) 0.654(4) 0.050(21) Uiso 1 d

loop_
_atom_type_symbol
_atom_type_description
_atom_type_scat_dispersion_real
_atom_type_scat_dispersion_imag
_atom_type_scat_source
C C 0.0033 0.0016 'International Tables Vol C Tables 4.2.6.8 and 6.1.1.4'
H H 0.0000 0.0000 'International Tables Vol C Tables 4.2.6.8 and 6.1.1.4'
N N 0.0061 0.0033 'International Tables Vol C Tables 4.2.6.8 and 6.1.1.4'
O O 0.0106 0.0060 'International Tables Vol C Tables 4.2.6.8 and 6.1.1.4'
F F 0.0171 0.0103 'International Tables Vol C Tables 4.2.6.8 and 6.1.1.4'
I I -0.4742 1.8119 'International Tables Vol C Tables 4.2.6.8 and 6.1.1.4'

loop_
_geom_angle_atom_site_label_1
_geom_angle_atom_site_label_2
_geom_angle_atom_site_label_3
_geom_angle
C2 N1 C8a 118.8(4)
C2 N1 C13 119.5(5)
C8a N1 C13 121.6(4)
N1 C2 C3 126.2(5)
N1 C2 H2 117(4)
C3 C2 H2 117(4)
C2 C3 C4 119.4(5)
C2 C3 C9 115.2(5)
C4 C3 C9 125.3(4)
C3 C4 C4a 113.6(5)
C3 C4 O4 125.3(5)
O4 C4 C4a 121.0(5)
C4 C4a C5 118.7(5)
C4 C4a C8a 123.0(5)
C5 C4a C8a 118.3(5)
C4a C5 C6 121.2(6)
C4a C5 H5 119(5)
C6 C5 H5 120(5)
C5 C6 C7 118.8(6)
C5 C6 H6 120(5)
C7 C6 H6 121(5)
C6 C7 C8 124.3(5)
C6 C7 F7 118.7(5)
C8 C7 F7 117.0(5)
C7 C8 C8a 116.5(5)
C7 C8 H8 122(3)
C8a C8 H8 121(3)
C8 C8a N1 120.1(5)
C4a C8a N1 118.8(5)
C8 C8a C4a 121.0(5)
C3 C9 O10 123.6(5)
C3 C9 O11 114.2(5)
O10 C9 O11 122.2(5)
C9 O11 C12 114.8(6)
C13 C14 I14 109.3(4)
O11 C12 H12a 105(5)
O11 C12 H12b 111(5)
O11 C12 H12c 108(6)
H12a C12 H12b 111(6)
H12a C12 H12c 107(7)
H12b C12 H12c 115(7)
N1 C13 C14 110.9(5)
N1 C13 H13a 107(4)
N1 C13 H13b 105(4)
H13a C13 H13b 117(6)
C14 C13 H13a 111(5)
C14 C13 H13b 106(6)
C13 C14 H14a 112(6)
C13 C14 H14b 109(5)
I14 C14 H14a 107(4)
I14 C14 H14b 110(4)
H14a C14 H14b 110(6)

loop_
_geom_bond_atom_site_label_1
_geom_bond_atom_site_label_2
_geom_bond_distance
I14 C14 2.152(6)
N1 C2 1.331(7)
N1 C8a 1.410(8)
N1 C13 1.470(7)
C2 C3 1.364(8)
C2 H2 0.92(5)
C3 C4 1.462(7)
C3 C9 1.473(7)
C4 O4 1.211(7)
C4 C4a 1.469(8)
C4a C5 1.404(8)
C4a C8a 1.397(8)
C5 C6 1.358(9)
C5 H5 0.94(5)
C6 C7 1.363(10)
C6 H6 0.93(5)
C7 F7 1.355(7)
C7 C8 1.364(9)
C8 C8a 1.412(8)
C8 H8 0.92(5)
C9 O10 1.209(7)
C9 O11 1.320(7)
O11 C12 1.468(9)
C13 C14 1.516(9)
C12 H12a 1.00(9)
C12 H12b 0.90(9)
C12 H12c 0.95(8)
C13 H13a 0.96(7)
C13 H13b 0.93(8)
C14 H14a 0.93(7)
C14 H14b 0.98(7)
